data_7126235
loop_
_publ_author_name
'Chen, Guo-Dong'
'Hu, Dan'
'Huang, Mei-Juan'
'Tang, Jia'
'Wang, Xiao-Xia'
'Zou, Jian'
'Xie, Jun'
'Zhang, Wei-Guang'
'Guo, Liang-Dong'
'Yao, Xin-Sheng'
'Abe, Ikuro'
'Gao, Hao'

_publ_section_title
;
 Sporormielones A-E, bioactive novel C-C coupled orsellinic acid
 derivative dimers, and their biosynthetic origin.
;
_journal_issue 33
_journal_name_full 'Chemical communications (Cambridge, England)'
_journal_page_first 4607
_journal_page_last 4610
_journal_paper_doi 10.1039/d0cc00855a
_journal_volume 56
_journal_year 2020
_chemical_formula_moiety 'C16 H16 O6'
_chemical_formula_sum 'C16 H16 O6'
_chemical_formula_weight 304.29
_chemical_name_common 'sporormielone E'
_space_group_crystal_system orthorhombic
_space_group_IT_number 19
_space_group_name_Hall 'P 2ac 2ab'
_space_group_name_H-M_alt 'P 21 21 21'
_atom_sites_solution_hydrogens geom
_atom_sites_solution_primary direct
_audit_creation_date 2019-12-10
_audit_creation_method
;
Olex2 1.2
(compiled 2018.05.29 svn.r3508 for OlexSys, GUI svn.r5506)
;
_audit_update_record
;
2019-12-10 deposited with the CCDC.	2020-03-18 downloaded from the CCDC.
;
_cell_angle_alpha 90
_cell_angle_beta 90
_cell_angle_gamma 90
_cell_formula_units_Z 4
_cell_length_a 9.1094(2)
_cell_length_b 10.3354(2)
_cell_length_c 14.8756(3)
_cell_measurement_reflns_used 6718
_cell_measurement_temperature 100.01(10)
_cell_measurement_theta_max 73.5470
_cell_measurement_theta_min 5.1560
_cell_volume 1400.53(5)
_computing_cell_refinement 'CrysAlisPro 1.171.38.43f (Rigaku OD, 2015)'
_computing_data_collection 'CrysAlisPro 1.171.38.43f (Rigaku OD, 2015)'
_computing_data_reduction 'CrysAlisPro 1.171.38.43f (Rigaku OD, 2015)'
_computing_molecular_graphics 'Olex2 (Dolomanov et al., 2009)'
_computing_publication_material 'Olex2 (Dolomanov et al., 2009)'
_computing_structure_refinement 'ShelXL (Sheldrick, 2015)'
_computing_structure_solution 'ShelXS (Sheldrick, 2008)'
_diffrn_ambient_environment N~2~
_diffrn_ambient_temperature 100.01(10)
_diffrn_detector 'CCD plate'
_diffrn_detector_area_resol_mean 5.2684
_diffrn_detector_type AtlasS2
_diffrn_measured_fraction_theta_full 1.000
_diffrn_measured_fraction_theta_max 0.987
_diffrn_measurement_details
;
List of Runs (angles in degrees, time in seconds):

  # Type    Start    End  Width  t~exp~   \w     \q     \k     \f   Frames
#--------------------------------------------------------------------------
  1  \w     16.00  62.00   1.00    1.00    --   40.98 -99.00 150.00   46
  2  \w     48.00  74.00   1.00    1.00    --  106.95 -61.00 150.00   26
  3  \w     37.00 134.00   1.00    1.00    --  106.95 -30.00  60.00   97
  4  \w     83.00 177.00   1.00    1.00    --  106.95  45.00  60.00   94
  5  \w    115.00 170.00   1.00    1.00    --  106.95 125.00  30.00   55
  6  \w    147.00 175.00   1.00    1.00    --  106.95  45.00-120.00   28
  7  \w     87.00 113.00   1.00    1.00    --  106.95-125.00   0.00   26
  8  \w     77.00 119.00   1.00    1.00    --  106.95-125.00  60.00   42
  9  \w     34.00 117.00   1.00    1.00    --  106.95-125.00 -90.00   83
 10  \w     31.00  95.00   1.00    1.00    --   40.98-125.00   0.00   64
 11  \w     36.00 124.00   1.00    1.00    --  106.95 -61.00 -90.00   88
 12  \w     32.00 128.00   1.00    1.00    --  106.95 -77.00  60.00   96
 13  \w     33.00 156.00   1.00    1.00    --  106.95 -15.00-120.00  123
 14  \w    -62.00  -5.00   1.00    1.00    --  -40.98 125.00-180.00   57
 15  \w    -88.00  30.00   1.00    1.00    --  -40.98   0.00  30.00  118
 16  \w   -100.00 -20.00   1.00    1.00    --  -40.98 -37.00   0.00   80
;
_diffrn_measurement_device 'four-circle diffractometer'
_diffrn_measurement_device_type 'SuperNova, Dual, Cu at zero, AtlasS2'
_diffrn_measurement_method '\w scans'
_diffrn_orient_matrix_type 'CrysAlisPro convention (1999,Acta A55,543-557)'
_diffrn_orient_matrix_UB_11 -0.0845544000
_diffrn_orient_matrix_UB_12 0.1290265000
_diffrn_orient_matrix_UB_13 0.0029520000
_diffrn_orient_matrix_UB_21 0.1459161000
_diffrn_orient_matrix_UB_22 0.0746485000
_diffrn_orient_matrix_UB_23 -0.0070556000
_diffrn_orient_matrix_UB_31 -0.0122449000
_diffrn_orient_matrix_UB_32 -0.0014717000
_diffrn_orient_matrix_UB_33 -0.1032871000
_diffrn_radiation_monochromator mirror
_diffrn_radiation_probe x-ray
_diffrn_radiation_type CuK\a
_diffrn_radiation_wavelength 1.54178
_diffrn_reflns_av_R_equivalents 0.0344
_diffrn_reflns_av_unetI/netI 0.0281
_diffrn_reflns_Laue_measured_fraction_full 1.000
_diffrn_reflns_Laue_measured_fraction_max 0.987
_diffrn_reflns_limit_h_max 10
_diffrn_reflns_limit_h_min -11
_diffrn_reflns_limit_k_max 12
_diffrn_reflns_limit_k_min -12
_diffrn_reflns_limit_l_max 12
_diffrn_reflns_limit_l_min -18
_diffrn_reflns_number 9339
_diffrn_reflns_point_group_measured_fraction_full 1.000
_diffrn_reflns_point_group_measured_fraction_max 0.982
_diffrn_reflns_theta_full 67.679
_diffrn_reflns_theta_max 73.678
_diffrn_reflns_theta_min 5.211
_diffrn_source 'micro-focus sealed X-ray tube'
_diffrn_source_type 'SuperNova (Cu) X-ray Source'
_exptl_absorpt_coefficient_mu 0.935
_exptl_absorpt_correction_T_max 1.00000
_exptl_absorpt_correction_T_min 0.78723
_exptl_absorpt_correction_type multi-scan
_exptl_absorpt_process_details
;
CrysAlisPro 1.171.38.43f (Rigaku Oxford Diffraction, 2015)
Empirical absorption correction using spherical harmonics,
 implemented in SCALE3 ABSPACK scaling algorithm.
;
_exptl_crystal_colour 'clear light yellow'
_exptl_crystal_colour_lustre clear
_exptl_crystal_colour_modifier light
_exptl_crystal_colour_primary yellow
_exptl_crystal_density_diffrn 1.443
_exptl_crystal_description needle
_exptl_crystal_F_000 640
_exptl_crystal_recrystallization_method 'Re-crystallisation from solvent: MeOH'
_exptl_crystal_size_max 0.12
_exptl_crystal_size_mid 0.1
_exptl_crystal_size_min 0.096
_refine_diff_density_max 0.196
_refine_diff_density_min -0.221
_refine_diff_density_rms 0.047
_refine_ls_abs_structure_details
;
 Flack x determined using 1081 quotients [(I+)-(I-)]/[(I+)+(I-)]
 (Parsons, Flack and Wagner, Acta Cryst. B69 (2013) 249-259).
;
_refine_ls_abs_structure_Flack 0.43(10)
_refine_ls_extinction_method none
_refine_ls_goodness_of_fit_ref 1.056
_refine_ls_hydrogen_treatment constr
_refine_ls_matrix_type full
_refine_ls_number_parameters 206
_refine_ls_number_reflns 2783
_refine_ls_number_restraints 0
_refine_ls_restrained_S_all 1.056
_refine_ls_R_factor_all 0.0390
_refine_ls_R_factor_gt 0.0376
_refine_ls_shift/su_max 0.000
_refine_ls_shift/su_mean 0.000
_refine_ls_structure_factor_coef Fsqd
_refine_ls_weighting_details 'w=1/[\s^2^(Fo^2^)+(0.0651P)^2^+0.3171P] where P=(Fo^2^+2Fc^2^)/3'
_refine_ls_weighting_scheme calc
_refine_ls_wR_factor_gt 0.1034
_refine_ls_wR_factor_ref 0.1044
_reflns_Friedel_coverage 0.718
_reflns_Friedel_fraction_full 1.000
_reflns_Friedel_fraction_max 0.974
_reflns_number_gt 2686
_reflns_number_total 2783
_reflns_threshold_expression 'I > 2\s(I)'
_cod_data_source_file d0cc00855a2.cif
_cod_data_source_block w15551
_cod_depositor_comments 'Adding full bibliography for 7126234--7126238.cif.'
_cod_database_code 7126235
_shelx_shelxl_version_number 2014/7
_shelx_space_group_comment
;
The symmetry employed for this shelxl refinement is uniquely defined
by the following loop, which should always be used as a source of
symmetry information in preference to the above space-group names.
They are only intended as comments.
;
_reflns_odcompleteness_completeness 100.00
_reflns_odcompleteness_iscentric 1
_reflns_odcompleteness_theta 66.97
_olex2_refinement_description
;
1. Fixed Uiso
 At 1.2 times of:
  All C(H) groups
 At 1.5 times of:
  All C(H,H,H) groups, All O(H) groups
2.a Ternary CH refined with riding coordinates:
 C6'(H6')
2.b Idealised Me refined as rotating group:
 C1'(H1'A,H1'B,H1'C), C8'(H8'A,H8'B,H8'C), C8(H8A,H8B,H8C), C1(H1A,H1B,H1C)
2.c Idealised tetrahedral OH refined as rotating group:
 O1(H1), O3'(H3'), O2(H2)
;
_olex2_submission_special_instructions 'No special instructions were received'
_oxdiff_exptl_absorpt_empirical_details
;
Empirical correction (ABSPACK) includes:
- Absorption correction using spherical harmonics
- Frame scaling
- Detector area scaling
;
_oxdiff_exptl_absorpt_empirical_full_max 1.240
_oxdiff_exptl_absorpt_empirical_full_min 0.709

loop_
_space_group_symop_operation_xyz
'x, y, z'
'-x+1/2, -y, z+1/2'
'x+1/2, -y+1/2, -z'
'-x, y+1/2, -z+1/2'

loop_
_atom_site_label
_atom_site_type_symbol
_atom_site_fract_x
_atom_site_fract_y
_atom_site_fract_z
_atom_site_U_iso_or_equiv
_atom_site_adp_type
_atom_site_occupancy
_atom_site_site_symmetry_order
_atom_site_calc_flag
_atom_site_refinement_flags_posn
_atom_site_refinement_flags_adp
_atom_site_refinement_flags_occupancy
_atom_site_disorder_assembly
_atom_site_disorder_group
O1 O 0.2001(2) 0.70044(17) 0.14466(12) 0.0248(4) Uani 1 1 d . . . . .
H1 H 0.2634 0.6806 0.1814 0.037 Uiso 1 1 calc GR . . . .
O1' O 0.5535(2) 0.30238(19) -0.11971(12) 0.0255(4) Uani 1 1 d . . . . .
O2' O 0.1459(2) 0.29383(18) -0.18924(11) 0.0251(4) Uani 1 1 d . . . . .
O3 O 0.34268(18) 0.29521(16) 0.01689(11) 0.0204(4) Uani 1 1 d . . . . .
O3' O 0.1132(2) 0.07294(18) -0.05282(12) 0.0248(4) Uani 1 1 d . . . . .
H3' H 0.0844 0.1008 -0.0043 0.037 Uiso 1 1 calc GR . . . .
O2 O 0.3717(2) 0.48461(18) 0.15806(11) 0.0240(4) Uani 1 1 d . . . . .
H2 H 0.4480 0.4495 0.1419 0.036 Uiso 1 1 calc GR . . . .
C3 C 0.1938(3) 0.6093(2) 0.07930(16) 0.0198(5) Uani 1 1 d . . . . .
C2 C 0.0990(3) 0.6328(2) 0.00549(16) 0.0209(5) Uani 1 1 d . . . . .
C4' C 0.1974(3) 0.3199(2) -0.11581(16) 0.0204(5) Uani 1 1 d . . . . .
C6 C 0.1755(3) 0.4295(2) -0.05637(16) 0.0196(5) Uani 1 1 d . . . . .
C1' C 0.5386(3) 0.0816(3) -0.25663(17) 0.0265(5) Uani 1 1 d . . . . .
H1'A H 0.5099 0.1338 -0.3071 0.040 Uiso 1 1 calc GR . . . .
H1'B H 0.5323 -0.0082 -0.2726 0.040 Uiso 1 1 calc GR . . . .
H1'C H 0.6377 0.1021 -0.2400 0.040 Uiso 1 1 calc GR . . . .
C4 C 0.2804(3) 0.4990(2) 0.08583(15) 0.0197(5) Uani 1 1 d . . . . .
C3' C 0.4529(3) 0.2248(2) -0.12375(16) 0.0205(5) Uani 1 1 d . . . . .
C5 C 0.2667(3) 0.4096(2) 0.01770(16) 0.0184(5) Uani 1 1 d . . . . .
C2' C 0.4383(3) 0.1085(2) -0.17880(16) 0.0214(5) Uani 1 1 d . . . . .
C8' C 0.2715(3) -0.0897(2) -0.18033(18) 0.0273(6) Uani 1 1 d . . . . .
H8'A H 0.1684 -0.0823 -0.1926 0.041 Uiso 1 1 calc GR . . . .
H8'B H 0.2873 -0.1558 -0.1361 0.041 Uiso 1 1 calc GR . . . .
H8'C H 0.3226 -0.1120 -0.2346 0.041 Uiso 1 1 calc GR . . . .
C8 C -0.0091(3) 0.5631(3) -0.14328(18) 0.0275(6) Uani 1 1 d . . . . .
H8A H -0.1067 0.5821 -0.1229 0.041 Uiso 1 1 calc GR . . . .
H8B H -0.0107 0.4862 -0.1795 0.041 Uiso 1 1 calc GR . . . .
H8C H 0.0272 0.6342 -0.1784 0.041 Uiso 1 1 calc GR . . . .
C7 C 0.0892(3) 0.5422(2) -0.06365(17) 0.0207(5) Uani 1 1 d . . . . .
C5' C 0.3132(3) 0.2341(2) -0.06743(16) 0.0195(5) Uani 1 1 d . . . . .
C7' C 0.3280(3) 0.0362(2) -0.14575(17) 0.0218(5) Uani 1 1 d . . . . .
C6' C 0.2658(3) 0.0928(2) -0.06020(17) 0.0210(5) Uani 1 1 d . . . . .
H6' H 0.3149 0.0530 -0.0085 0.025 Uiso 1 1 calc R . . . .
C1 C 0.0146(3) 0.7580(3) 0.0024(2) 0.0294(6) Uani 1 1 d . . . . .
H1A H -0.0837 0.7436 0.0234 0.044 Uiso 1 1 calc GR . . . .
H1B H 0.0117 0.7894 -0.0583 0.044 Uiso 1 1 calc GR . . . .
H1C H 0.0619 0.8207 0.0401 0.044 Uiso 1 1 calc GR . . . .

loop_
_atom_site_aniso_label
_atom_site_aniso_U_11
_atom_site_aniso_U_22
_atom_site_aniso_U_33
_atom_site_aniso_U_23
_atom_site_aniso_U_13
_atom_site_aniso_U_12
O1 0.0279(9) 0.0240(8) 0.0224(9) -0.0059(7) 0.0001(7) 0.0003(8)
O1' 0.0246(9) 0.0269(9) 0.0250(9) 0.0028(7) -0.0007(7) -0.0028(8)
O2' 0.0289(9) 0.0280(9) 0.0183(8) -0.0025(7) -0.0045(7) 0.0022(8)
O3 0.0227(8) 0.0211(8) 0.0175(8) -0.0028(6) -0.0035(6) 0.0031(7)
O3' 0.0215(8) 0.0268(9) 0.0262(9) -0.0043(7) 0.0028(7) 0.0006(7)
O2 0.0199(9) 0.0318(9) 0.0204(9) -0.0052(7) -0.0043(7) 0.0026(8)
C3 0.0204(11) 0.0207(11) 0.0183(12) -0.0007(9) 0.0042(9) -0.0037(9)
C2 0.0212(11) 0.0213(12) 0.0201(11) 0.0017(9) 0.0028(9) 0.0009(10)
C4' 0.0201(11) 0.0220(11) 0.0190(12) 0.0013(9) -0.0011(9) 0.0008(9)
C6 0.0204(11) 0.0197(11) 0.0187(11) 0.0014(9) 0.0001(9) -0.0013(9)
C1' 0.0272(13) 0.0294(13) 0.0230(12) -0.0001(11) 0.0017(10) 0.0040(11)
C4 0.0184(11) 0.0249(11) 0.0157(11) -0.0005(9) 0.0008(9) -0.0023(9)
C3' 0.0207(11) 0.0233(12) 0.0175(11) 0.0048(9) -0.0025(9) 0.0016(10)
C5 0.0174(10) 0.0203(11) 0.0174(11) 0.0001(9) 0.0022(9) -0.0015(9)
C2' 0.0223(11) 0.0232(12) 0.0186(11) 0.0013(9) -0.0017(9) 0.0055(10)
C8' 0.0300(13) 0.0231(12) 0.0289(13) -0.0035(10) 0.0020(11) 0.0008(11)
C8 0.0299(13) 0.0305(13) 0.0222(13) 0.0014(11) -0.0017(10) 0.0092(11)
C7 0.0192(11) 0.0233(11) 0.0198(12) 0.0021(10) 0.0025(10) 0.0007(9)
C5' 0.0222(11) 0.0197(11) 0.0166(11) -0.0016(9) -0.0026(9) 0.0021(9)
C7' 0.0224(12) 0.0213(12) 0.0216(12) -0.0005(9) -0.0046(10) 0.0060(9)
C6' 0.0209(11) 0.0212(11) 0.0209(11) 0.0015(9) -0.0006(10) 0.0009(9)
C1 0.0361(14) 0.0278(13) 0.0244(12) 0.0004(10) 0.0037(11) 0.0090(11)

loop_
_atom_type_symbol
_atom_type_description
_atom_type_scat_dispersion_real
_atom_type_scat_dispersion_imag
_atom_type_scat_source
C C 0.0181 0.0091 'International Tables Vol C Tables 4.2.6.8 and 6.1.1.4'
H H 0.0000 0.0000 'International Tables Vol C Tables 4.2.6.8 and 6.1.1.4'
O O 0.0492 0.0322 'International Tables Vol C Tables 4.2.6.8 and 6.1.1.4'

loop_
_geom_angle_atom_site_label_1
_geom_angle_atom_site_label_2
_geom_angle_atom_site_label_3
_geom_angle
_geom_angle_site_symmetry_1
_geom_angle_site_symmetry_3
_geom_angle_publ_flag
C5 O3 C5' 107.09(17) . . ?
O1 C3 C2 117.5(2) . . ?
O1 C3 C4 119.7(2) . . ?
C4 C3 C2 122.7(2) . . ?
C3 C2 C1 118.8(2) . . ?
C7 C2 C3 119.7(2) . . ?
C7 C2 C1 121.5(2) . . ?
O2' C4' C6 131.7(2) . . ?
O2' C4' C5' 123.4(2) . . ?
C6 C4' C5' 104.87(19) . . ?
C5 C6 C4' 106.5(2) . . ?
C5 C6 C7 121.0(2) . . ?
C7 C6 C4' 132.5(2) . . ?
O2 C4 C3 119.3(2) . . ?
O2 C4 C5 124.1(2) . . ?
C5 C4 C3 116.6(2) . . ?
O1' C3' C2' 129.6(2) . . ?
O1' C3' C5' 123.9(2) . . ?
C2' C3' C5' 106.5(2) . . ?
O3 C5 C6 114.9(2) . . ?
O3 C5 C4 122.7(2) . . ?
C4 C5 C6 122.4(2) . . ?
C3' C2' C1' 122.0(2) . . ?
C7' C2' C1' 129.3(2) . . ?
C7' C2' C3' 108.7(2) . . ?
C2 C7 C6 117.6(2) . . ?
C2 C7 C8 121.6(2) . . ?
C6 C7 C8 120.8(2) . . ?
O3 C5' C4' 106.37(18) . . ?
O3 C5' C3' 110.66(19) . . ?
O3 C5' C6' 114.4(2) . . ?
C3' C5' C4' 110.34(19) . . ?
C3' C5' C6' 102.34(19) . . ?
C6' C5' C4' 112.7(2) . . ?
C2' C7' C8' 128.0(2) . . ?
C2' C7' C6' 111.9(2) . . ?
C8' C7' C6' 120.0(2) . . ?
O3' C6' C5' 115.1(2) . . ?
O3' C6' C7' 112.3(2) . . ?
C7' C6' C5' 101.8(2) . . ?

loop_
_geom_bond_atom_site_label_1
_geom_bond_atom_site_label_2
_geom_bond_distance
_geom_bond_site_symmetry_2
_geom_bond_publ_flag
O1 C3 1.355(3) . ?
O1' C3' 1.220(3) . ?
O2' C4' 1.219(3) . ?
O3 C5 1.370(3) . ?
O3 C5' 1.430(3) . ?
O3' C6' 1.409(3) . ?
O2 C4 1.367(3) . ?
C3 C2 1.418(3) . ?
C3 C4 1.390(3) . ?
C2 C7 1.394(3) . ?
C2 C1 1.505(3) . ?
C4' C6 1.451(3) . ?
C4' C5' 1.554(3) . ?
C6 C5 1.395(3) . ?
C6 C7 1.409(3) . ?
C1' C2' 1.501(3) . ?
C4 C5 1.377(3) . ?
C3' C2' 1.460(4) . ?
C3' C5' 1.526(3) . ?
C2' C7' 1.345(4) . ?
C8' C7' 1.490(4) . ?
C8 C7 1.501(4) . ?
C5' C6' 1.527(3) . ?
C7' C6' 1.511(3) . ?
